data_7123415
loop_
_publ_author_name
'Witzke, Ryan J.'
'Tilley, T. Don'

_publ_section_title
;
 A two-coordinate Ni(I) silyl complex: CO2 insertion and
 oxidatively-induced silyl migrations
;
_journal_name_full 'Chemical Communications'
_journal_paper_doi 10.1039/C9CC03128F
_journal_year 2019
_chemical_formula_sum 'C37 H63 N2 Ni Si3'
_chemical_formula_weight 678.87
_chemical_name_common RJW_3_184
_chemical_name_systematic IPrNiC(SiMe3)3
_space_group_crystal_system monoclinic
_space_group_IT_number 14
_space_group_name_Hall '-P 2yn'
_space_group_name_H-M_alt 'P 1 21/n 1'
_symmetry_space_group_name_Hall '-P 2yn'
_symmetry_space_group_name_H-M 'P 1 21/n 1'
_atom_sites_solution_hydrogens geom
_atom_sites_solution_primary iterative
_atom_sites_solution_secondary difmap
_audit_creation_method SHELXL-2014/7
_audit_update_record
;
2018-11-27 deposited with the CCDC.    2019-05-08 downloaded from the CCDC.
;
_cell_angle_alpha 90
_cell_angle_beta 98.521(3)
_cell_angle_gamma 90
_cell_formula_units_Z 4
_cell_length_a 10.9273(6)
_cell_length_b 18.0527(11)
_cell_length_c 20.2837(13)
_cell_measurement_reflns_used 9969
_cell_measurement_temperature 100(2)
_cell_measurement_theta_max 25.26
_cell_measurement_theta_min 2.30
_cell_volume 3957.1(4)
_computing_cell_refinement 'Bruker SAINT'
_computing_data_collection 'Bruker APEX3'
_computing_data_reduction 'Bruker SAINT'
_computing_molecular_graphics ORTEP-32
_computing_publication_material WinGX
_computing_structure_refinement 'SHELXL-2014/7 (Sheldrick, 2014)'
_computing_structure_solution 'SHELXT (SIR-2014)'
_diffrn_ambient_temperature 100(2)
_diffrn_detector_area_resol_mean 8.366
_diffrn_measured_fraction_theta_full 1.000
_diffrn_measured_fraction_theta_max 0.999
_diffrn_measurement_device_type 'Bruker APEX-II CCD'
_diffrn_measurement_method 'phi and omega scans'
_diffrn_radiation_type MoK\a
_diffrn_radiation_wavelength 0.71073
_diffrn_reflns_av_R_equivalents 0.0576
_diffrn_reflns_av_unetI/netI 0.0448
_diffrn_reflns_Laue_measured_fraction_full 1.000
_diffrn_reflns_Laue_measured_fraction_max 0.999
_diffrn_reflns_limit_h_max 13
_diffrn_reflns_limit_h_min -13
_diffrn_reflns_limit_k_max 21
_diffrn_reflns_limit_k_min -21
_diffrn_reflns_limit_l_max 24
_diffrn_reflns_limit_l_min -23
_diffrn_reflns_number 60000
_diffrn_reflns_point_group_measured_fraction_full 1.000
_diffrn_reflns_point_group_measured_fraction_max 0.999
_diffrn_reflns_theta_full 25.000
_diffrn_reflns_theta_max 25.350
_diffrn_reflns_theta_min 1.518
_diffrn_source 'microfocus sealed tube'
_exptl_absorpt_coefficient_mu 0.607
_exptl_absorpt_correction_T_max 0.8494
_exptl_absorpt_correction_T_min 0.7552
_exptl_absorpt_correction_type multi-scan
_exptl_absorpt_process_details SADABS
_exptl_crystal_colour yellow
_exptl_crystal_density_diffrn 1.140
_exptl_crystal_description plate
_exptl_crystal_F_000 1476
_exptl_crystal_recrystallization_method 'Re-crystallisation from solvent: pentane'
_exptl_crystal_size_max 0.100
_exptl_crystal_size_mid 0.070
_exptl_crystal_size_min 0.030
_refine_diff_density_max 1.683
_refine_diff_density_min -0.277
_refine_diff_density_rms 0.094
_refine_ls_extinction_method none
_refine_ls_goodness_of_fit_ref 1.072
_refine_ls_hydrogen_treatment constr
_refine_ls_matrix_type full
_refine_ls_number_parameters 405
_refine_ls_number_reflns 7247
_refine_ls_number_restraints 0
_refine_ls_restrained_S_all 1.072
_refine_ls_R_factor_all 0.0731
_refine_ls_R_factor_gt 0.0532
_refine_ls_shift/su_max 0.001
_refine_ls_shift/su_mean 0.000
_refine_ls_structure_factor_coef Fsqd
_refine_ls_weighting_details 'w=1/[\s^2^(Fo^2^)+(0.0705P)^2^+3.1300P] where P=(Fo^2^+2Fc^2^)/3'
_refine_ls_weighting_scheme calc
_refine_ls_wR_factor_gt 0.1264
_refine_ls_wR_factor_ref 0.1368
_reflns_Friedel_coverage 0.000
_reflns_number_gt 5492
_reflns_number_total 7247
_reflns_threshold_expression 'I > 2\s(I)'
_cod_data_source_file c9cc03128f2.cif
_cod_data_source_block RJW_3_184
_cod_database_code 7123415
_shelx_shelxl_version_number 2014/7
_shelx_space_group_comment
;
The symmetry employed for this shelxl refinement is uniquely defined
by the following loop, which should always be used as a source of
symmetry information in preference to the above space-group names.
They are only intended as comments.
;
_shelx_estimated_absorpt_t_min 0.942
_shelx_estimated_absorpt_t_max 0.982

loop_
_space_group_symop_operation_xyz
'x, y, z'
'-x+1/2, y+1/2, -z+1/2'
'-x, -y, -z'
'x-1/2, -y-1/2, z-1/2'

loop_
_atom_site_label
_atom_site_type_symbol
_atom_site_fract_x
_atom_site_fract_y
_atom_site_fract_z
_atom_site_U_iso_or_equiv
_atom_site_adp_type
_atom_site_occupancy
_atom_site_site_symmetry_order
_atom_site_calc_flag
_atom_site_refinement_flags_posn
_atom_site_refinement_flags_adp
C1 C 0.1278(3) 0.74794(14) 0.70204(15) 0.0160(6) Uani 1 1 d . .
C2 C -0.1242(3) 0.78208(19) 0.61260(17) 0.0306(8) Uani 1 1 d . .
H2A H -0.0871 0.7684 0.5732 0.046 Uiso 1 1 calc R U
H2B H -0.1857 0.8213 0.6008 0.046 Uiso 1 1 calc R U
H2C H -0.1647 0.7386 0.6288 0.046 Uiso 1 1 calc R U
C3 C 0.0505(3) 0.90794(17) 0.64789(16) 0.0273(7) Uani 1 1 d . .
H3A H 0.0921 0.9376 0.6851 0.041 Uiso 1 1 calc R U
H3B H -0.0223 0.9347 0.6259 0.041 Uiso 1 1 calc R U
H3C H 0.1076 0.8990 0.6158 0.041 Uiso 1 1 calc R U
C4 C -0.0803(3) 0.84330(17) 0.75302(16) 0.0254(7) Uani 1 1 d . .
H4A H -0.1166 0.7990 0.7703 0.038 Uiso 1 1 calc R U
H4B H -0.1459 0.8792 0.7382 0.038 Uiso 1 1 calc R U
H4C H -0.0204 0.8655 0.7883 0.038 Uiso 1 1 calc R U
C5 C 0.3955(3) 0.72854(18) 0.78062(16) 0.0248(7) Uani 1 1 d . .
H5A H 0.3876 0.6763 0.7926 0.037 Uiso 1 1 calc R U
H5B H 0.4552 0.7530 0.8145 0.037 Uiso 1 1 calc R U
H5C H 0.4244 0.7319 0.7372 0.037 Uiso 1 1 calc R U
C6 C 0.1881(3) 0.75500(17) 0.85881(16) 0.0272(7) Uani 1 1 d . .
H6A H 0.1082 0.7790 0.8605 0.041 Uiso 1 1 calc R U
H6B H 0.2495 0.7740 0.8950 0.041 Uiso 1 1 calc R U
H6C H 0.1795 0.7013 0.8639 0.041 Uiso 1 1 calc R U
C7 C 0.2764(3) 0.87729(17) 0.77742(17) 0.0279(7) Uani 1 1 d . .
H7A H 0.3032 0.8917 0.7352 0.042 Uiso 1 1 calc R U
H7B H 0.3426 0.8879 0.8143 0.042 Uiso 1 1 calc R U
H7C H 0.2022 0.9054 0.7835 0.042 Uiso 1 1 calc R U
C8 C -0.0641(3) 0.64390(18) 0.75834(16) 0.0276(7) Uani 1 1 d . .
H8A H -0.0378 0.6613 0.8040 0.041 Uiso 1 1 calc R U
H8B H -0.0905 0.5921 0.7593 0.041 Uiso 1 1 calc R U
H8C H -0.1332 0.6743 0.7371 0.041 Uiso 1 1 calc R U
C9 C 0.1904(3) 0.58574(17) 0.75027(17) 0.0321(8) Uani 1 1 d . .
H9A H 0.2618 0.5860 0.7262 0.048 Uiso 1 1 calc R U
H9B H 0.1557 0.5356 0.7496 0.048 Uiso 1 1 calc R U
H9C H 0.2168 0.6012 0.7965 0.048 Uiso 1 1 calc R U
C10 C 0.0154(3) 0.60539(18) 0.62728(16) 0.0304(8) Uani 1 1 d . .
H10A H -0.0513 0.6347 0.6022 0.046 Uiso 1 1 calc R U
H10B H -0.0153 0.5557 0.6352 0.046 Uiso 1 1 calc R U
H10C H 0.0844 0.6016 0.6016 0.046 Uiso 1 1 calc R U
C11 C 0.3324(3) 0.74927(14) 0.55975(14) 0.0141(6) Uani 1 1 d . .
C12 C 0.4576(3) 0.78505(16) 0.48502(14) 0.0194(6) Uani 1 1 d . .
H12 H 0.5010 0.8159 0.4584 0.023 Uiso 1 1 calc R U
C13 C 0.4591(3) 0.71095(16) 0.48671(15) 0.0204(7) Uani 1 1 d . .
H13 H 0.5034 0.6791 0.4614 0.024 Uiso 1 1 calc R U
C14 C 0.3446(3) 0.88449(15) 0.53744(14) 0.0165(6) Uani 1 1 d . .
C15 C 0.4265(3) 0.93144(16) 0.57691(14) 0.0188(6) Uani 1 1 d . .
C16 C 0.3883(3) 1.00453(17) 0.58352(16) 0.0244(7) Uani 1 1 d . .
H16 H 0.4407 1.0379 0.6108 0.029 Uiso 1 1 calc R U
C17 C 0.2756(3) 1.02901(16) 0.55101(15) 0.0241(7) Uani 1 1 d . .
H17 H 0.2510 1.0788 0.5565 0.029 Uiso 1 1 calc R U
C18 C 0.1982(3) 0.98170(16) 0.51058(15) 0.0217(7) Uani 1 1 d . .
H18 H 0.1216 0.9997 0.4879 0.026 Uiso 1 1 calc R U
C19 C 0.2311(3) 0.90787(15) 0.50265(14) 0.0172(6) Uani 1 1 d . .
C20 C 0.5520(3) 0.90435(17) 0.61133(15) 0.0237(7) Uani 1 1 d . .
H20 H 0.5842 0.8685 0.5805 0.028 Uiso 1 1 calc R U
C21 C 0.5404(3) 0.8631(2) 0.67504(18) 0.0429(10) Uani 1 1 d . .
H21A H 0.5204 0.8982 0.7087 0.064 Uiso 1 1 calc R U
H21B H 0.6188 0.8383 0.6914 0.064 Uiso 1 1 calc R U
H21C H 0.4744 0.8261 0.6663 0.064 Uiso 1 1 calc R U
C22 C 0.6471(3) 0.96659(18) 0.62501(18) 0.0321(8) Uani 1 1 d . .
H22A H 0.6478 0.9958 0.5843 0.048 Uiso 1 1 calc R U
H22B H 0.7293 0.9453 0.6390 0.048 Uiso 1 1 calc R U
H22C H 0.6251 0.9986 0.6605 0.048 Uiso 1 1 calc R U
C23 C 0.1487(3) 0.85604(16) 0.45568(15) 0.0222(7) Uani 1 1 d . .
H23 H 0.1624 0.8045 0.4734 0.027 Uiso 1 1 calc R U
C24 C 0.1871(3) 0.8578(2) 0.38611(16) 0.0360(8) Uani 1 1 d . .
H24A H 0.1669 0.9063 0.3656 0.054 Uiso 1 1 calc R U
H24B H 0.1426 0.8190 0.3584 0.054 Uiso 1 1 calc R U
H24C H 0.2764 0.8491 0.3897 0.054 Uiso 1 1 calc R U
C25 C 0.0104(3) 0.87298(18) 0.45090(16) 0.0282(7) Uani 1 1 d . .
H25A H -0.0076 0.9208 0.4288 0.042 Uiso 1 1 calc R U
H25B H -0.0125 0.8749 0.4958 0.042 Uiso 1 1 calc R U
H25C H -0.0374 0.8340 0.4251 0.042 Uiso 1 1 calc R U
C26 C 0.3468(3) 0.61394(15) 0.54188(14) 0.0168(6) Uani 1 1 d . .
C27 C 0.4135(3) 0.57185(16) 0.59302(14) 0.0189(6) Uani 1 1 d . .
C28 C 0.3746(3) 0.49877(16) 0.59922(15) 0.0228(7) Uani 1 1 d . .
H28 H 0.4172 0.4682 0.6333 0.027 Uiso 1 1 calc R U
C29 C 0.2754(3) 0.47004(16) 0.55676(15) 0.0235(7) Uani 1 1 d . .
H29 H 0.2506 0.4202 0.5620 0.028 Uiso 1 1 calc R U
C30 C 0.2121(3) 0.51297(16) 0.50685(15) 0.0233(7) Uani 1 1 d . .
H30 H 0.1438 0.4925 0.4782 0.028 Uiso 1 1 calc R U
C31 C 0.2470(3) 0.58618(16) 0.49793(14) 0.0189(6) Uani 1 1 d . .
C32 C 0.5240(3) 0.60350(17) 0.63865(15) 0.0233(7) Uani 1 1 d . .
H32 H 0.5067 0.6570 0.6463 0.028 Uiso 1 1 calc R U
C33 C 0.6408(3) 0.5992(2) 0.60487(18) 0.0358(8) Uani 1 1 d . .
H33A H 0.6560 0.5475 0.5935 0.054 Uiso 1 1 calc R U
H33B H 0.7119 0.6181 0.6354 0.054 Uiso 1 1 calc R U
H33C H 0.6290 0.6291 0.5641 0.054 Uiso 1 1 calc R U
C34 C 0.5505(3) 0.56557(18) 0.70694(16) 0.0291(8) Uani 1 1 d . .
H34A H 0.4749 0.5648 0.7276 0.044 Uiso 1 1 calc R U
H34B H 0.6152 0.5930 0.7356 0.044 Uiso 1 1 calc R U
H34C H 0.5784 0.5147 0.7013 0.044 Uiso 1 1 calc R U
C35 C 0.1773(3) 0.63255(17) 0.44153(15) 0.0236(7) Uani 1 1 d . .
H35 H 0.2143 0.6833 0.4448 0.028 Uiso 1 1 calc R U
C36 C 0.1930(4) 0.6013(2) 0.37374(16) 0.0380(9) Uani 1 1 d . .
H36A H 0.2812 0.5993 0.3697 0.057 Uiso 1 1 calc R U
H36B H 0.1499 0.6332 0.3386 0.057 Uiso 1 1 calc R U
H36C H 0.1579 0.5513 0.3692 0.057 Uiso 1 1 calc R U
C37 C 0.0405(3) 0.6403(2) 0.44818(19) 0.0460(10) Uani 1 1 d . .
H37A H 0.0022 0.5911 0.4465 0.069 Uiso 1 1 calc R U
H37B H -0.0010 0.6707 0.4115 0.069 Uiso 1 1 calc R U
H37C H 0.0326 0.6639 0.4908 0.069 Uiso 1 1 calc R U
N1 N 0.3807(2) 0.80803(12) 0.52937(11) 0.0150(5) Uani 1 1 d . .
N2 N 0.3831(2) 0.68963(12) 0.53274(11) 0.0152(5) Uani 1 1 d . .
Si1 Si 0.00068(7) 0.81671(5) 0.68031(4) 0.0209(2) Uani 1 1 d . .
Si2 Si 0.24036(7) 0.77551(5) 0.77587(4) 0.0202(2) Uani 1 1 d . .
Si3 Si 0.06979(8) 0.65153(5) 0.70916(4) 0.0219(2) Uani 1 1 d . .
Ni1 Ni 0.22666(3) 0.74910(2) 0.62725(2) 0.01429(13) Uani 1 1 d . .

loop_
_atom_site_aniso_label
_atom_site_aniso_U_11
_atom_site_aniso_U_22
_atom_site_aniso_U_33
_atom_site_aniso_U_23
_atom_site_aniso_U_13
_atom_site_aniso_U_12
C1 0.0193(15) 0.0162(14) 0.0135(15) -0.0005(11) 0.0051(12) 0.0012(11)
C2 0.0281(18) 0.0333(19) 0.029(2) -0.0009(16) -0.0011(15) 0.0062(15)
C3 0.0307(17) 0.0231(17) 0.0283(19) 0.0057(14) 0.0049(14) 0.0083(14)
C4 0.0227(16) 0.0279(17) 0.0268(18) -0.0021(14) 0.0075(14) 0.0076(14)
C5 0.0223(16) 0.0308(17) 0.0203(17) -0.0016(14) -0.0004(13) 0.0022(13)
C6 0.0324(18) 0.0350(19) 0.0144(17) 0.0004(13) 0.0041(14) 0.0045(14)
C7 0.0292(17) 0.0250(17) 0.0283(19) -0.0074(14) 0.0003(14) -0.0017(14)
C8 0.0295(17) 0.0276(17) 0.0279(19) 0.0028(14) 0.0119(14) -0.0060(14)
C9 0.040(2) 0.0239(17) 0.033(2) 0.0026(15) 0.0091(16) 0.0008(15)
C10 0.0373(19) 0.0254(18) 0.030(2) -0.0062(14) 0.0105(16) -0.0118(14)
C11 0.0154(14) 0.0158(14) 0.0099(15) 0.0002(11) -0.0023(11) -0.0004(11)
C12 0.0188(15) 0.0222(16) 0.0185(16) 0.0009(13) 0.0072(12) -0.0020(12)
C13 0.0225(15) 0.0222(16) 0.0186(17) -0.0014(13) 0.0098(13) -0.0015(13)
C14 0.0224(15) 0.0147(14) 0.0141(15) 0.0015(12) 0.0078(12) -0.0017(12)
C15 0.0216(15) 0.0195(15) 0.0158(16) 0.0010(12) 0.0041(12) -0.0026(12)
C16 0.0263(17) 0.0213(16) 0.0242(18) -0.0064(13) -0.0006(14) -0.0046(13)
C17 0.0321(18) 0.0162(15) 0.0246(18) -0.0030(13) 0.0057(14) -0.0004(13)
C18 0.0245(16) 0.0205(16) 0.0190(17) 0.0023(13) -0.0006(13) 0.0020(13)
C19 0.0187(15) 0.0190(15) 0.0140(15) 0.0005(12) 0.0025(12) -0.0020(12)
C20 0.0241(16) 0.0208(16) 0.0246(18) -0.0041(13) -0.0019(13) -0.0015(13)
C21 0.0302(19) 0.053(2) 0.042(2) 0.0192(19) -0.0072(17) -0.0103(17)
C22 0.0258(17) 0.0321(19) 0.038(2) -0.0024(16) 0.0034(15) -0.0028(14)
C23 0.0252(16) 0.0171(15) 0.0224(17) -0.0016(13) -0.0031(13) 0.0010(12)
C24 0.0301(18) 0.053(2) 0.0238(19) -0.0114(17) 0.0010(15) -0.0067(16)
C25 0.0281(17) 0.0311(18) 0.0243(19) -0.0047(14) 0.0006(14) -0.0031(14)
C26 0.0218(15) 0.0174(15) 0.0127(15) 0.0004(12) 0.0073(12) 0.0022(12)
C27 0.0193(15) 0.0205(16) 0.0176(16) -0.0014(12) 0.0050(12) 0.0017(12)
C28 0.0294(17) 0.0187(16) 0.0204(17) 0.0059(13) 0.0039(13) 0.0042(13)
C29 0.0342(18) 0.0159(15) 0.0219(17) 0.0002(13) 0.0088(14) -0.0043(13)
C30 0.0275(17) 0.0233(16) 0.0185(17) -0.0007(13) 0.0018(13) -0.0027(13)
C31 0.0229(15) 0.0186(15) 0.0162(16) -0.0015(12) 0.0061(12) -0.0013(12)
C32 0.0233(16) 0.0200(16) 0.0251(18) 0.0013(13) -0.0014(13) 0.0028(12)
C33 0.0253(18) 0.049(2) 0.033(2) 0.0058(17) 0.0026(15) -0.0017(16)
C34 0.0270(17) 0.0348(19) 0.0242(18) 0.0004(15) -0.0009(14) 0.0041(14)
C35 0.0306(17) 0.0207(16) 0.0178(17) 0.0006(13) -0.0023(13) -0.0031(13)
C36 0.056(2) 0.039(2) 0.0189(19) 0.0075(16) 0.0043(16) -0.0017(17)
C37 0.037(2) 0.069(3) 0.031(2) 0.021(2) 0.0024(17) 0.0156(19)
N1 0.0158(12) 0.0154(12) 0.0140(13) 0.0011(10) 0.0031(10) -0.0023(9)
N2 0.0167(12) 0.0163(12) 0.0133(13) -0.0007(10) 0.0042(10) -0.0011(10)
Si1 0.0208(4) 0.0222(4) 0.0202(5) 0.0000(4) 0.0041(4) 0.0026(3)
Si2 0.0222(4) 0.0225(4) 0.0160(5) -0.0015(4) 0.0033(3) 0.0008(3)
Si3 0.0272(5) 0.0190(4) 0.0206(5) -0.0003(3) 0.0077(4) -0.0031(3)
Ni1 0.0163(2) 0.0145(2) 0.0124(2) 0.00003(14) 0.00303(15) -0.00032(14)

loop_
_atom_type_symbol
_atom_type_description
_atom_type_scat_dispersion_real
_atom_type_scat_dispersion_imag
_atom_type_scat_source
C C 0.0033 0.0016 'International Tables Vol C Tables 4.2.6.8 and 6.1.1.4'
H H 0.0000 0.0000 'International Tables Vol C Tables 4.2.6.8 and 6.1.1.4'
N N 0.0061 0.0033 'International Tables Vol C Tables 4.2.6.8 and 6.1.1.4'
Si Si 0.0817 0.0704 'International Tables Vol C Tables 4.2.6.8 and 6.1.1.4'
Ni Ni 0.3393 1.1124 'International Tables Vol C Tables 4.2.6.8 and 6.1.1.4'

loop_
_geom_angle_atom_site_label_1
_geom_angle_atom_site_label_2
_geom_angle_atom_site_label_3
_geom_angle
Si2 C1 Si3 112.28(15)
Si2 C1 Si1 113.11(14)
Si3 C1 Si1 112.94(15)
Si2 C1 Ni1 104.01(13)
Si3 C1 Ni1 107.34(13)
Si1 C1 Ni1 106.40(14)
Si1 C2 H2A 109.5
Si1 C2 H2B 109.5
H2A C2 H2B 109.5
Si1 C2 H2C 109.5
H2A C2 H2C 109.5
H2B C2 H2C 109.5
Si1 C3 H3A 109.5
Si1 C3 H3B 109.5
H3A C3 H3B 109.5
Si1 C3 H3C 109.5
H3A C3 H3C 109.5
H3B C3 H3C 109.5
Si1 C4 H4A 109.5
Si1 C4 H4B 109.5
H4A C4 H4B 109.5
Si1 C4 H4C 109.5
H4A C4 H4C 109.5
H4B C4 H4C 109.5
Si2 C5 H5A 109.5
Si2 C5 H5B 109.5
H5A C5 H5B 109.5
Si2 C5 H5C 109.5
H5A C5 H5C 109.5
H5B C5 H5C 109.5
Si2 C6 H6A 109.5
Si2 C6 H6B 109.5
H6A C6 H6B 109.5
Si2 C6 H6C 109.5
H6A C6 H6C 109.5
H6B C6 H6C 109.5
Si2 C7 H7A 109.5
Si2 C7 H7B 109.5
H7A C7 H7B 109.5
Si2 C7 H7C 109.5
H7A C7 H7C 109.5
H7B C7 H7C 109.5
Si3 C8 H8A 109.5
Si3 C8 H8B 109.5
H8A C8 H8B 109.5
Si3 C8 H8C 109.5
H8A C8 H8C 109.5
H8B C8 H8C 109.5
Si3 C9 H9A 109.5
Si3 C9 H9B 109.5
H9A C9 H9B 109.5
Si3 C9 H9C 109.5
H9A C9 H9C 109.5
H9B C9 H9C 109.5
Si3 C10 H10A 109.5
Si3 C10 H10B 109.5
H10A C10 H10B 109.5
Si3 C10 H10C 109.5
H10A C10 H10C 109.5
H10B C10 H10C 109.5
N2 C11 N1 103.0(2)
N2 C11 Ni1 127.56(19)
N1 C11 Ni1 129.40(19)
C13 C12 N1 106.8(2)
C13 C12 H12 126.6
N1 C12 H12 126.6
C12 C13 N2 106.7(2)
C12 C13 H13 126.7
N2 C13 H13 126.7
C15 C14 C19 123.5(3)
C15 C14 N1 118.7(2)
C19 C14 N1 117.7(2)
C14 C15 C16 117.0(3)
C14 C15 C20 121.7(3)
C16 C15 C20 121.4(3)
C17 C16 C15 121.0(3)
C17 C16 H16 119.5
C15 C16 H16 119.5
C16 C17 C18 120.6(3)
C16 C17 H17 119.7
C18 C17 H17 119.7
C17 C18 C19 120.8(3)
C17 C18 H18 119.6
C19 C18 H18 119.6
C18 C19 C14 117.1(3)
C18 C19 C23 121.2(3)
C14 C19 C23 121.7(2)
C21 C20 C15 111.4(3)
C21 C20 C22 110.4(3)
C15 C20 C22 112.9(3)
C21 C20 H20 107.3
C15 C20 H20 107.3
C22 C20 H20 107.3
C20 C21 H21A 109.5
C20 C21 H21B 109.5
H21A C21 H21B 109.5
C20 C21 H21C 109.5
H21A C21 H21C 109.5
H21B C21 H21C 109.5
C20 C22 H22A 109.5
C20 C22 H22B 109.5
H22A C22 H22B 109.5
C20 C22 H22C 109.5
H22A C22 H22C 109.5
H22B C22 H22C 109.5
C19 C23 C24 110.2(2)
C19 C23 C25 113.7(2)
C24 C23 C25 109.9(3)
C19 C23 H23 107.6
C24 C23 H23 107.6
C25 C23 H23 107.6
C23 C24 H24A 109.5
C23 C24 H24B 109.5
H24A C24 H24B 109.5
C23 C24 H24C 109.5
H24A C24 H24C 109.5
H24B C24 H24C 109.5
C23 C25 H25A 109.5
C23 C25 H25B 109.5
H25A C25 H25B 109.5
C23 C25 H25C 109.5
H25A C25 H25C 109.5
H25B C25 H25C 109.5
C31 C26 C27 123.4(3)
C31 C26 N2 117.5(2)
C27 C26 N2 119.1(3)
C28 C27 C26 116.6(3)
C28 C27 C32 121.7(3)
C26 C27 C32 121.8(3)
C29 C28 C27 121.3(3)
C29 C28 H28 119.4
C27 C28 H28 119.4
C30 C29 C28 120.6(3)
C30 C29 H29 119.7
C28 C29 H29 119.7
C29 C30 C31 120.8(3)
C29 C30 H30 119.6
C31 C30 H30 119.6
C30 C31 C26 117.4(3)
C30 C31 C35 120.1(3)
C26 C31 C35 122.5(3)
C27 C32 C34 114.1(2)
C27 C32 C33 110.3(3)
C34 C32 C33 108.8(3)
C27 C32 H32 107.8
C34 C32 H32 107.8
C33 C32 H32 107.8
C32 C33 H33A 109.5
C32 C33 H33B 109.5
H33A C33 H33B 109.5
C32 C33 H33C 109.5
H33A C33 H33C 109.5
H33B C33 H33C 109.5
C32 C34 H34A 109.5
C32 C34 H34B 109.5
H34A C34 H34B 109.5
C32 C34 H34C 109.5
H34A C34 H34C 109.5
H34B C34 H34C 109.5
C36 C35 C31 111.3(3)
C36 C35 C37 110.9(3)
C31 C35 C37 111.7(3)
C36 C35 H35 107.6
C31 C35 H35 107.6
C37 C35 H35 107.6
C35 C36 H36A 109.5
C35 C36 H36B 109.5
H36A C36 H36B 109.5
C35 C36 H36C 109.5
H36A C36 H36C 109.5
H36B C36 H36C 109.5
C35 C37 H37A 109.5
C35 C37 H37B 109.5
H37A C37 H37B 109.5
C35 C37 H37C 109.5
H37A C37 H37C 109.5
H37B C37 H37C 109.5
C11 N1 C12 111.8(2)
C11 N1 C14 123.8(2)
C12 N1 C14 124.1(2)
C11 N2 C13 111.7(2)
C11 N2 C26 124.1(2)
C13 N2 C26 123.4(2)
C1 Si1 C3 114.88(13)
C1 Si1 C4 113.74(14)
C3 Si1 C4 104.08(14)
C1 Si1 C2 112.51(14)
C3 Si1 C2 104.49(15)
C4 Si1 C2 106.21(14)
C1 Si2 C7 112.78(14)
C1 Si2 C5 113.79(13)
C7 Si2 C5 104.75(14)
C1 Si2 C6 114.39(14)
C7 Si2 C6 105.47(14)
C5 Si2 C6 104.73(15)
C1 Si3 C10 114.38(14)
C1 Si3 C9 113.65(14)
C10 Si3 C9 102.83(16)
C1 Si3 C8 113.98(13)
C10 Si3 C8 105.44(15)
C9 Si3 C8 105.45(15)
C11 Ni1 C1 175.90(12)

loop_
_geom_bond_atom_site_label_1
_geom_bond_atom_site_label_2
_geom_bond_distance
C1 Si2 1.860(3)
C1 Si3 1.865(3)
C1 Si1 1.866(3)
C1 Ni1 1.989(3)
C2 Si1 1.893(3)
C2 H2A 0.9800
C2 H2B 0.9800
C2 H2C 0.9800
C3 Si1 1.883(3)
C3 H3A 0.9800
C3 H3B 0.9800
C3 H3C 0.9800
C4 Si1 1.891(3)
C4 H4A 0.9800
C4 H4B 0.9800
C4 H4C 0.9800
C5 Si2 1.885(3)
C5 H5A 0.9800
C5 H5B 0.9800
C5 H5C 0.9800
C6 Si2 1.892(3)
C6 H6A 0.9800
C6 H6B 0.9800
C6 H6C 0.9800
C7 Si2 1.878(3)
C7 H7A 0.9800
C7 H7B 0.9800
C7 H7C 0.9800
C8 Si3 1.894(3)
C8 H8A 0.9800
C8 H8B 0.9800
C8 H8C 0.9800
C9 Si3 1.876(3)
C9 H9A 0.9800
C9 H9B 0.9800
C9 H9C 0.9800
C10 Si3 1.874(3)
C10 H10A 0.9800
C10 H10B 0.9800
C10 H10C 0.9800
C11 N2 1.362(3)
C11 N1 1.371(3)
C11 Ni1 1.918(3)
C12 C13 1.338(4)
C12 N1 1.383(3)
C12 H12 0.9500
C13 N2 1.393(3)
C13 H13 0.9500
C14 C15 1.396(4)
C14 C19 1.398(4)
C14 N1 1.451(3)
C15 C16 1.396(4)
C15 C20 1.524(4)
C16 C17 1.381(4)
C16 H16 0.9500
C17 C18 1.383(4)
C17 H17 0.9500
C18 C19 1.396(4)
C18 H18 0.9500
C19 C23 1.530(4)
C20 C21 1.513(4)
C20 C22 1.528(4)
C20 H20 1.0000
C21 H21A 0.9800
C21 H21B 0.9800
C21 H21C 0.9800
C22 H22A 0.9800
C22 H22B 0.9800
C22 H22C 0.9800
C23 C24 1.531(4)
C23 C25 1.531(4)
C23 H23 1.0000
C24 H24A 0.9800
C24 H24B 0.9800
C24 H24C 0.9800
C25 H25A 0.9800
C25 H25B 0.9800
C25 H25C 0.9800
C26 C31 1.395(4)
C26 C27 1.400(4)
C26 N2 1.442(4)
C27 C28 1.397(4)
C27 C32 1.520(4)
C28 C29 1.382(4)
C28 H28 0.9500
C29 C30 1.377(4)
C29 H29 0.9500
C30 C31 1.395(4)
C30 H30 0.9500
C31 C35 1.527(4)
C32 C34 1.534(4)
C32 C33 1.538(4)
C32 H32 1.0000
C33 H33A 0.9800
C33 H33B 0.9800
C33 H33C 0.9800
C34 H34A 0.9800
C34 H34B 0.9800
C34 H34C 0.9800
C35 C36 1.519(4)
C35 C37 1.527(4)
C35 H35 1.0000
C36 H36A 0.9800
C36 H36B 0.9800
C36 H36C 0.9800
C37 H37A 0.9800
C37 H37B 0.9800
C37 H37C 0.9800
